data_1573755
loop_
_publ_author_name
'Meng, Huan'
'Jia, Jun-Song'
'Yang, Peng-Fei'
'Li, Yu-Long'
'Yu, Qiong'
'Shu, Wei'

_publ_section_title
;
 Ni-Catalyzed Regioselective and Site-divergent Reductive Arylalkylations
 of Allylic Amines
;
_journal_name_full 'Chemical Science'
_journal_paper_doi 10.1039/D4SC07728H
_journal_year 2025
_chemical_formula_moiety 'C27 H31 N O2'
_chemical_formula_sum 'C27 H31 N O2'
_chemical_formula_weight 401.53
_space_group_crystal_system monoclinic
_space_group_IT_number 14
_space_group_name_Hall '-P 2yn'
_space_group_name_H-M_alt 'P 1 21/n 1'
_atom_sites_solution_hydrogens mixed
_atom_sites_solution_primary iterative
_audit_creation_date 2023-11-24
_audit_creation_method
;
Olex2 1.3
(compiled 2020.11.12 svn.r5f609507 for OlexSys, GUI svn.r6408)
;
_audit_update_record
;
2024-06-10 deposited with the CCDC.	2025-01-13 downloaded from the CCDC.
;
_cell_angle_alpha 90
_cell_angle_beta 97.104(2)
_cell_angle_gamma 90
_cell_formula_units_Z 4
_cell_length_a 12.5383(6)
_cell_length_b 9.5231(4)
_cell_length_c 18.6900(10)
_cell_measurement_reflns_used 9893
_cell_measurement_temperature 100.0(2)
_cell_measurement_theta_max 72.12
_cell_measurement_theta_min 4.03
_cell_volume 2214.52(18)
_computing_cell_refinement 'SAINT V8.40A (Bruker, 2019)'
_computing_data_collection 'Apex3 (Bruker 2018)'
_computing_data_reduction 'SAINT V8.40A (Bruker, 2019)'
_computing_molecular_graphics 'Olex2 1.3 (Dolomanov et al., 2009)'
_computing_publication_material 'Olex2 1.3 (Dolomanov et al., 2009)'
_computing_structure_refinement 'SHELXL 2014/7 (Sheldrick, 2015)'
_computing_structure_solution 'olex2.solve 1.3 (Bourhis et al., 2015)'
_diffrn_ambient_temperature 100.0(2)
_diffrn_detector 'Bruker PHOTON II area detector'
_diffrn_detector_area_resol_mean 7.9
_diffrn_detector_type 'CMOS area detector'
_diffrn_measured_fraction_theta_full 0.994
_diffrn_measured_fraction_theta_max 0.992
_diffrn_measurement_device 'three-circle diffractometer'
_diffrn_measurement_device_type 'Bruker APEX-II CCD'
_diffrn_measurement_method '\f and \w scans'
_diffrn_radiation_monochromator 'mirror optics'
_diffrn_radiation_probe x-ray
_diffrn_radiation_type CuK\a
_diffrn_radiation_wavelength 1.54178
_diffrn_reflns_av_R_equivalents 0.1052
_diffrn_reflns_av_unetI/netI 0.0802
_diffrn_reflns_Laue_measured_fraction_full 0.994
_diffrn_reflns_Laue_measured_fraction_max 0.992
_diffrn_reflns_limit_h_max 15
_diffrn_reflns_limit_h_min -15
_diffrn_reflns_limit_k_max 11
_diffrn_reflns_limit_k_min -11
_diffrn_reflns_limit_l_max 22
_diffrn_reflns_limit_l_min -23
_diffrn_reflns_number 22110
_diffrn_reflns_point_group_measured_fraction_full 0.994
_diffrn_reflns_point_group_measured_fraction_max 0.992
_diffrn_reflns_theta_full 67.679
_diffrn_reflns_theta_max 72.257
_diffrn_reflns_theta_min 4.026
_diffrn_source 'microfocus sealed X-ray tube'
_diffrn_source_current 1.11
_diffrn_source_power 0.0555
_diffrn_source_type 'Incoatec I\ms'
_diffrn_source_voltage 50.0
_diffrn_standards_number 0
_exptl_absorpt_coefficient_mu 0.583
_exptl_absorpt_correction_T_max 0.7536
_exptl_absorpt_correction_T_min 0.4089
_exptl_absorpt_correction_type multi-scan
_exptl_absorpt_process_details
;
SADABS-2016/2 (Bruker,2016/2) was used for absorption correction.
wR2(int) was 0.1673 before and 0.1056 after correction.
The Ratio of minimum to maximum transmission is 0.5426.
The \l/2 correction factor is Not present.
;
_exptl_crystal_colour colourless
_exptl_crystal_colour_primary colourless
_exptl_crystal_density_diffrn 1.204
_exptl_crystal_description block
_exptl_crystal_F_000 864
_exptl_crystal_size_max 0.03
_exptl_crystal_size_mid 0.02
_exptl_crystal_size_min 0.02
_refine_diff_density_max 0.539
_refine_diff_density_min -0.575
_refine_diff_density_rms 0.131
_refine_ls_extinction_coef 0.025(3)
_refine_ls_extinction_expression Fc^*^=kFc[1+0.001xFc^2^\l^3^/sin(2\q)]^-1/4^
_refine_ls_extinction_method 'SHELXL-2014/7 (Sheldrick 2014'
_refine_ls_goodness_of_fit_ref 1.053
_refine_ls_hydrogen_treatment mixed
_refine_ls_matrix_type full
_refine_ls_number_parameters 278
_refine_ls_number_reflns 4341
_refine_ls_number_restraints 0
_refine_ls_restrained_S_all 1.053
_refine_ls_R_factor_all 0.0910
_refine_ls_R_factor_gt 0.0837
_refine_ls_shift/su_max 0.001
_refine_ls_shift/su_mean 0.000
_refine_ls_structure_factor_coef Fsqd
_refine_ls_weighting_details 'w=1/[\s^2^(Fo^2^)+(0.1676P)^2^] where P=(Fo^2^+2Fc^2^)/3'
_refine_ls_weighting_scheme calc
_refine_ls_wR_factor_gt 0.2105
_refine_ls_wR_factor_ref 0.2218
_reflns_Friedel_coverage 0.000
_reflns_number_gt 3657
_reflns_number_total 4341
_reflns_threshold_expression 'I > 2\s(I)'
_cod_data_source_file d4sc07728h2.cif
_cod_data_source_block mh2023112301_0m
_cod_database_code 1573755
_shelx_shelxl_version_number 2014/7
_shelx_space_group_comment
;
The symmetry employed for this shelxl refinement is uniquely defined
by the following loop, which should always be used as a source of
symmetry information in preference to the above space-group names.
They are only intended as comments.
;
_shelx_estimated_absorpt_t_max 0.988
_shelx_estimated_absorpt_t_min 0.983
_olex2_refinement_description
;
1. Fixed Uiso
 At 1.2 times of:
  All C(H) groups, All C(H,H) groups
 At 1.5 times of:
  All C(H,H,H) groups
2.a Ternary CH refined with riding coordinates:
 C10(H10)
2.b Secondary CH2 refined with riding coordinates:
 C9(H9A,H9B), C20(H20A,H20B), C12(H12A,H12B), C13(H13A,H13B), C11(H11A,H11B)
2.c Aromatic/amide H refined with riding coordinates:
 C25(H25), C4(H4), C2(H2), C23(H23), C1(H1A), C19(H19), C24(H24), C3(H3),
 C22(H22), C18(H18), C17(H17), C16(H16), C15(H15)
2.d Idealised Me refined as rotating group:
 C6(H6A,H6B,H6C), C27(H27A,H27B,H27C)
;
_smtbx_masks_void_probe_radius 1.2
_smtbx_masks_void_truncation_radius 1.2
_olex2_submission_special_instructions 'No special instructions were received'

loop_
_space_group_symop_operation_xyz
'x, y, z'
'-x+1/2, y+1/2, -z+1/2'
'-x, -y, -z'
'x-1/2, -y-1/2, z-1/2'

loop_
_atom_site_label
_atom_site_type_symbol
_atom_site_fract_x
_atom_site_fract_y
_atom_site_fract_z
_atom_site_U_iso_or_equiv
_atom_site_adp_type
_atom_site_occupancy
_atom_site_site_symmetry_order
_atom_site_calc_flag
_atom_site_refinement_flags_posn
_atom_site_refinement_flags_adp
_atom_site_refinement_flags_occupancy
_atom_site_disorder_assembly
_atom_site_disorder_group
O1 O 0.20152(8) 0.72677(13) 0.70918(7) 0.0207(4) Uani 1 1 d . . . . .
O2 O 0.71535(11) 0.25139(15) 0.53086(9) 0.0300(4) Uani 1 1 d . . . . .
N1 N 0.28319(10) 0.51881(16) 0.73872(8) 0.0152(4) Uani 1 1 d . . . . .
C8 C 0.19787(11) 0.60509(18) 0.73082(10) 0.0160(4) Uani 1 1 d . . . . .
C10 C 0.47355(11) 0.50105(18) 0.78809(10) 0.0158(4) Uani 1 1 d . . . . .
H10 H 0.4666 0.3966 0.7847 0.019 Uiso 1 1 calc R U . . .
C25 C 0.65871(13) 0.4721(2) 0.58250(11) 0.0219(4) Uani 1 1 d . . . . .
H25 H 0.6629 0.5233 0.5393 0.026 Uiso 1 1 calc R U . . .
C21 C 0.62073(11) 0.46773(18) 0.70725(10) 0.0168(4) Uani 1 1 d . . . . .
C7 C 0.09628(12) 0.53919(17) 0.75114(10) 0.0167(4) Uani 1 1 d . . . . .
C4 C 0.09932(12) 0.47609(18) 0.81871(10) 0.0186(4) Uani 1 1 d . . . . .
H4 H 0.1650 0.4734 0.8501 0.022 Uiso 1 1 calc R U . . .
C9 C 0.39156(11) 0.56448(18) 0.72909(10) 0.0160(4) Uani 1 1 d . . . . .
H9A H 0.3956 0.6682 0.7314 0.019 Uiso 1 1 calc R U . . .
H9B H 0.4087 0.5344 0.6811 0.019 Uiso 1 1 calc R U . . .
C2 C -0.09060(12) 0.47933(19) 0.72574(11) 0.0201(4) Uani 1 1 d . . . . .
H2 H -0.1559 0.4784 0.6940 0.024 Uiso 1 1 calc R U . . .
C23 C 0.64465(11) 0.32368(19) 0.70896(10) 0.0186(4) Uani 1 1 d . . . . .
H23 H 0.6396 0.2721 0.7519 0.022 Uiso 1 1 calc R U . . .
C5 C 0.00054(12) 0.54177(18) 0.70324(10) 0.0182(4) Uani 1 1 d . . . . .
C26 C 0.68335(12) 0.3295(2) 0.58618(11) 0.0207(4) Uani 1 1 d . . . . .
C20 C 0.58829(11) 0.53931(19) 0.77325(10) 0.0178(4) Uani 1 1 d . . . . .
H20A H 0.5929 0.6423 0.7670 0.021 Uiso 1 1 calc R U . . .
H20B H 0.6397 0.5128 0.8156 0.021 Uiso 1 1 calc R U . . .
C1 C -0.08789(12) 0.41865(19) 0.79342(11) 0.0209(4) Uani 1 1 d . . . . .
H1A H -0.1512 0.3780 0.8077 0.025 Uiso 1 1 calc R U . . .
C19 C 0.23097(14) 0.7963(2) 0.91939(11) 0.0233(4) Uani 1 1 d . . . . .
H19 H 0.2527 0.8645 0.8870 0.028 Uiso 1 1 calc R U . . .
C24 C 0.67546(12) 0.25511(19) 0.64954(11) 0.0209(5) Uani 1 1 d . . . . .
H24 H 0.6912 0.1575 0.6519 0.025 Uiso 1 1 calc R U . . .
C14 C 0.30884(13) 0.7146(2) 0.96062(10) 0.0209(4) Uani 1 1 d . . . . .
C3 C 0.00721(12) 0.4171(2) 0.84056(11) 0.0217(4) Uani 1 1 d . . . . .
H3 H 0.0091 0.3762 0.8871 0.026 Uiso 1 1 calc R U . . .
C22 C 0.62771(12) 0.53866(18) 0.64317(11) 0.0190(4) Uani 1 1 d . . . . .
H22 H 0.6108 0.6359 0.6405 0.023 Uiso 1 1 calc R U . . .
C18 C 0.12248(14) 0.7789(2) 0.92527(11) 0.0246(5) Uani 1 1 d . . . . .
H18 H 0.0706 0.8352 0.8971 0.029 Uiso 1 1 calc R U . . .
C12 C 0.45107(12) 0.54394(19) 0.86375(10) 0.0184(4) Uani 1 1 d . . . . .
H12A H 0.3776 0.5127 0.8703 0.022 Uiso 1 1 calc R U . . .
H12B H 0.5018 0.4930 0.8994 0.022 Uiso 1 1 calc R U . . .
C17 C 0.08952(13) 0.6795(2) 0.97224(11) 0.0232(4) Uani 1 1 d . . . . .
H17 H 0.0153 0.6686 0.9767 0.028 Uiso 1 1 calc R U . . .
C16 C 0.16501(14) 0.5964(2) 1.01250(11) 0.0251(5) Uani 1 1 d . . . . .
H16 H 0.1428 0.5277 1.0444 0.030 Uiso 1 1 calc R U . . .
C15 C 0.27399(13) 0.6138(2) 1.00606(11) 0.0241(5) Uani 1 1 d . . . . .
H15 H 0.3253 0.5555 1.0334 0.029 Uiso 1 1 calc R U . . .
C6 C -0.00600(13) 0.6052(2) 0.62920(11) 0.0246(5) Uani 1 1 d . . . . .
H6A H -0.0049 0.7078 0.6331 0.037 Uiso 1 1 calc R U . . .
H6B H -0.0729 0.5754 0.6005 0.037 Uiso 1 1 calc R U . . .
H6C H 0.0555 0.5738 0.6057 0.037 Uiso 1 1 calc R U . . .
C13 C 0.46021(13) 0.7010(2) 0.88060(11) 0.0234(4) Uani 1 1 d . . . . .
H13A H 0.4140 0.7537 0.8430 0.028 Uiso 1 1 calc R U . . .
H13B H 0.5354 0.7315 0.8790 0.028 Uiso 1 1 calc R U . . .
C11 C 0.42703(14) 0.7370(2) 0.95474(11) 0.0248(5) Uani 1 1 d . . . . .
H11A H 0.4697 0.6786 0.9916 0.030 Uiso 1 1 calc R U . . .
H11B H 0.4451 0.8365 0.9657 0.030 Uiso 1 1 calc R U . . .
C27 C 0.7251(2) 0.3222(3) 0.46517(14) 0.0429(6) Uani 1 1 d . . . . .
H27A H 0.7483 0.2557 0.4302 0.064 Uiso 1 1 calc R U . . .
H27B H 0.7783 0.3977 0.4739 0.064 Uiso 1 1 calc R U . . .
H27C H 0.6554 0.3623 0.4460 0.064 Uiso 1 1 calc R U . . .
H1 H 0.2766(14) 0.429(3) 0.7527(12) 0.014(5) Uiso 1 1 d . . . . .

loop_
_atom_site_aniso_label
_atom_site_aniso_U_11
_atom_site_aniso_U_22
_atom_site_aniso_U_33
_atom_site_aniso_U_23
_atom_site_aniso_U_13
_atom_site_aniso_U_12
O1 0.0239(6) 0.0124(7) 0.0263(8) 0.0018(5) 0.0050(5) 0.0017(4)
O2 0.0463(7) 0.0200(8) 0.0264(9) -0.0062(6) 0.0149(6) -0.0016(5)
N1 0.0180(6) 0.0109(8) 0.0176(8) 0.0003(6) 0.0053(5) -0.0010(5)
C8 0.0208(7) 0.0134(9) 0.0138(9) -0.0038(7) 0.0024(6) 0.0004(5)
C10 0.0187(7) 0.0113(8) 0.0179(10) 0.0017(7) 0.0047(6) -0.0004(5)
C25 0.0271(8) 0.0197(10) 0.0199(10) 0.0037(7) 0.0063(7) -0.0002(6)
C21 0.0157(6) 0.0139(9) 0.0211(10) 0.0004(7) 0.0035(6) -0.0006(5)
C7 0.0203(7) 0.0099(8) 0.0204(10) -0.0041(7) 0.0050(6) 0.0014(5)
C4 0.0229(7) 0.0139(9) 0.0200(10) -0.0029(7) 0.0059(6) -0.0003(6)
C9 0.0178(7) 0.0146(8) 0.0164(9) 0.0009(7) 0.0051(6) 0.0002(6)
C2 0.0205(7) 0.0137(9) 0.0267(11) -0.0042(7) 0.0054(7) -0.0008(6)
C23 0.0197(7) 0.0153(9) 0.0213(10) 0.0047(7) 0.0048(6) -0.0015(6)
C5 0.0212(7) 0.0130(9) 0.0207(10) -0.0040(7) 0.0043(7) 0.0019(6)
C26 0.0236(7) 0.0182(9) 0.0212(10) -0.0041(8) 0.0063(6) -0.0012(6)
C20 0.0187(7) 0.0152(9) 0.0201(10) 0.0000(7) 0.0049(6) -0.0020(5)
C1 0.0220(7) 0.0133(9) 0.0292(11) -0.0037(8) 0.0107(7) -0.0005(6)
C19 0.0392(9) 0.0136(9) 0.0181(10) 0.0017(7) 0.0069(7) -0.0001(7)
C24 0.0224(7) 0.0127(9) 0.0284(11) -0.0005(7) 0.0058(7) -0.0001(6)
C14 0.0307(8) 0.0199(9) 0.0131(9) -0.0022(8) 0.0071(6) -0.0009(6)
C3 0.0285(8) 0.0173(9) 0.0209(10) 0.0019(8) 0.0092(7) 0.0012(6)
C22 0.0231(7) 0.0116(8) 0.0226(10) 0.0008(7) 0.0042(7) 0.0010(6)
C18 0.0338(9) 0.0180(9) 0.0212(11) 0.0006(8) 0.0006(7) 0.0051(7)
C12 0.0199(7) 0.0187(9) 0.0168(10) 0.0047(7) 0.0034(6) -0.0011(6)
C17 0.0289(8) 0.0198(9) 0.0213(10) -0.0030(8) 0.0055(7) 0.0021(6)
C16 0.0336(8) 0.0239(10) 0.0195(10) 0.0060(8) 0.0095(7) -0.0008(7)
C15 0.0292(8) 0.0256(10) 0.0178(10) 0.0060(8) 0.0042(7) 0.0044(7)
C6 0.0281(7) 0.0252(10) 0.0206(11) 0.0025(8) 0.0038(7) -0.0005(7)
C13 0.0313(8) 0.0220(10) 0.0185(10) -0.0004(8) 0.0095(7) -0.0066(7)
C11 0.0302(8) 0.0270(11) 0.0182(10) -0.0047(8) 0.0069(7) -0.0072(7)
C27 0.0729(14) 0.0331(13) 0.0271(13) -0.0081(11) 0.0244(10) -0.0077(11)

loop_
_atom_type_symbol
_atom_type_description
_atom_type_scat_dispersion_real
_atom_type_scat_dispersion_imag
_atom_type_scat_source
C C 0.0181 0.0091 'International Tables Vol C Tables 4.2.6.8 and 6.1.1.4'
H H 0.0000 0.0000 'International Tables Vol C Tables 4.2.6.8 and 6.1.1.4'
N N 0.0311 0.0180 'International Tables Vol C Tables 4.2.6.8 and 6.1.1.4'
O O 0.0492 0.0322 'International Tables Vol C Tables 4.2.6.8 and 6.1.1.4'

loop_
_geom_angle_atom_site_label_1
_geom_angle_atom_site_label_2
_geom_angle_atom_site_label_3
_geom_angle
_geom_angle_site_symmetry_1
_geom_angle_site_symmetry_3
_geom_angle_publ_flag
C26 O2 C27 117.26(17) . . ?
C8 N1 C9 123.07(15) . . ?
C8 N1 H1 120.8(12) . . ?
C9 N1 H1 116.1(12) . . ?
O1 C8 N1 123.45(15) . . ?
O1 C8 C7 122.75(13) . . ?
N1 C8 C7 113.79(15) . . ?
C9 C10 H10 107.4 . . ?
C9 C10 C20 109.54(14) . . ?
C20 C10 H10 107.4 . . ?
C12 C10 H10 107.4 . . ?
C12 C10 C9 112.03(13) . . ?
C12 C10 C20 112.67(13) . . ?
C26 C25 H25 120.5 . . ?
C26 C25 C22 119.04(18) . . ?
C22 C25 H25 120.5 . . ?
C23 C21 C20 120.09(16) . . ?
C22 C21 C23 117.35(17) . . ?
C22 C21 C20 122.55(16) . . ?
C4 C7 C8 118.51(14) . . ?
C4 C7 C5 120.64(16) . . ?
C5 C7 C8 120.85(17) . . ?
C7 C4 H4 119.7 . . ?
C3 C4 C7 120.62(15) . . ?
C3 C4 H4 119.7 . . ?
N1 C9 C10 110.19(14) . . ?
N1 C9 H9A 109.6 . . ?
N1 C9 H9B 109.6 . . ?
C10 C9 H9A 109.6 . . ?
C10 C9 H9B 109.6 . . ?
H9A C9 H9B 108.1 . . ?
C5 C2 H2 119.2 . . ?
C1 C2 H2 119.2 . . ?
C1 C2 C5 121.51(15) . . ?
C21 C23 H23 119.2 . . ?
C24 C23 C21 121.53(17) . . ?
C24 C23 H23 119.2 . . ?
C7 C5 C6 122.58(16) . . ?
C2 C5 C7 117.78(18) . . ?
C2 C5 C6 119.62(15) . . ?
O2 C26 C25 125.09(18) . . ?
O2 C26 C24 114.97(17) . . ?
C25 C26 C24 119.94(18) . . ?
C10 C20 H20A 109.0 . . ?
C10 C20 H20B 109.0 . . ?
C21 C20 C10 113.09(13) . . ?
C21 C20 H20A 109.0 . . ?
C21 C20 H20B 109.0 . . ?
H20A C20 H20B 107.8 . . ?
C2 C1 H1A 119.9 . . ?
C2 C1 C3 120.26(16) . . ?
C3 C1 H1A 119.9 . . ?
C14 C19 H19 119.6 . . ?
C18 C19 H19 119.6 . . ?
C18 C19 C14 120.83(18) . . ?
C23 C24 C26 119.87(17) . . ?
C23 C24 H24 120.1 . . ?
C26 C24 H24 120.1 . . ?
C19 C14 C11 120.19(18) . . ?
C15 C14 C19 118.01(16) . . ?
C15 C14 C11 121.80(16) . . ?
C4 C3 C1 119.16(18) . . ?
C4 C3 H3 120.4 . . ?
C1 C3 H3 120.4 . . ?
C25 C22 H22 118.9 . . ?
C21 C22 C25 122.27(16) . . ?
C21 C22 H22 118.9 . . ?
C19 C18 H18 119.9 . . ?
C19 C18 C17 120.19(16) . . ?
C17 C18 H18 119.9 . . ?
C10 C12 H12A 108.4 . . ?
C10 C12 H12B 108.4 . . ?
H12A C12 H12B 107.4 . . ?
C13 C12 C10 115.67(15) . . ?
C13 C12 H12A 108.4 . . ?
C13 C12 H12B 108.4 . . ?
C18 C17 H17 120.1 . . ?
C16 C17 C18 119.80(16) . . ?
C16 C17 H17 120.1 . . ?
C17 C16 H16 120.1 . . ?
C17 C16 C15 119.77(19) . . ?
C15 C16 H16 120.1 . . ?
C14 C15 C16 121.37(16) . . ?
C14 C15 H15 119.3 . . ?
C16 C15 H15 119.3 . . ?
C5 C6 H6A 109.5 . . ?
C5 C6 H6B 109.5 . . ?
C5 C6 H6C 109.5 . . ?
H6A C6 H6B 109.5 . . ?
H6A C6 H6C 109.5 . . ?
H6B C6 H6C 109.5 . . ?
C12 C13 H13A 109.1 . . ?
C12 C13 H13B 109.1 . . ?
C12 C13 C11 112.47(16) . . ?
H13A C13 H13B 107.8 . . ?
C11 C13 H13A 109.1 . . ?
C11 C13 H13B 109.1 . . ?
C14 C11 C13 114.29(14) . . ?
C14 C11 H11A 108.7 . . ?
C14 C11 H11B 108.7 . . ?
C13 C11 H11A 108.7 . . ?
C13 C11 H11B 108.7 . . ?
H11A C11 H11B 107.6 . . ?
O2 C27 H27A 109.5 . . ?
O2 C27 H27B 109.5 . . ?
O2 C27 H27C 109.5 . . ?
H27A C27 H27B 109.5 . . ?
H27A C27 H27C 109.5 . . ?
H27B C27 H27C 109.5 . . ?

loop_
_geom_bond_atom_site_label_1
_geom_bond_atom_site_label_2
_geom_bond_distance
_geom_bond_site_symmetry_2
_geom_bond_publ_flag
O1 C8 1.230(2) . ?
O2 C26 1.373(2) . ?
O2 C27 1.419(3) . ?
N1 C8 1.342(2) . ?
N1 C9 1.4589(19) . ?
N1 H1 0.90(2) . ?
C8 C7 1.510(2) . ?
C10 H10 1.0000 . ?
C10 C9 1.535(2) . ?
C10 C20 1.542(2) . ?
C10 C12 1.531(3) . ?
C25 H25 0.9500 . ?
C25 C26 1.392(3) . ?
C25 C22 1.396(3) . ?
C21 C23 1.404(3) . ?
C21 C20 1.509(3) . ?
C21 C22 1.387(3) . ?
C7 C4 1.395(3) . ?
C7 C5 1.406(2) . ?
C4 H4 0.9500 . ?
C4 C3 1.390(2) . ?
C9 H9A 0.9900 . ?
C9 H9B 0.9900 . ?
C2 H2 0.9500 . ?
C2 C5 1.398(2) . ?
C2 C1 1.387(3) . ?
C23 H23 0.9500 . ?
C23 C24 1.384(3) . ?
C5 C6 1.503(3) . ?
C26 C24 1.394(3) . ?
C20 H20A 0.9900 . ?
C20 H20B 0.9900 . ?
C1 H1A 0.9500 . ?
C1 C3 1.392(2) . ?
C19 H19 0.9500 . ?
C19 C14 1.403(3) . ?
C19 C18 1.388(3) . ?
C24 H24 0.9500 . ?
C14 C15 1.387(3) . ?
C14 C11 1.514(2) . ?
C3 H3 0.9500 . ?
C22 H22 0.9500 . ?
C18 H18 0.9500 . ?
C18 C17 1.388(3) . ?
C12 H12A 0.9900 . ?
C12 H12B 0.9900 . ?
C12 C13 1.530(3) . ?
C17 H17 0.9500 . ?
C17 C16 1.383(3) . ?
C16 H16 0.9500 . ?
C16 C15 1.396(2) . ?
C15 H15 0.9500 . ?
C6 H6A 0.9800 . ?
C6 H6B 0.9800 . ?
C6 H6C 0.9800 . ?
C13 H13A 0.9900 . ?
C13 H13B 0.9900 . ?
C13 C11 1.534(3) . ?
C11 H11A 0.9900 . ?
C11 H11B 0.9900 . ?
C27 H27A 0.9800 . ?
C27 H27B 0.9800 . ?
C27 H27C 0.9800 . ?

loop_
_geom_torsion_atom_site_label_1
_geom_torsion_atom_site_label_2
_geom_torsion_atom_site_label_3
_geom_torsion_atom_site_label_4
_geom_torsion
_geom_torsion_site_symmetry_1
_geom_torsion_site_symmetry_2
_geom_torsion_site_symmetry_3
_geom_torsion_site_symmetry_4
_geom_torsion_publ_flag
O1 C8 C7 C4 -127.25(18) . . . . ?
O1 C8 C7 C5 52.5(2) . . . . ?
O2 C26 C24 C23 179.51(13) . . . . ?
N1 C8 C7 C4 52.6(2) . . . . ?
N1 C8 C7 C5 -127.64(17) . . . . ?
C8 N1 C9 C10 138.07(17) . . . . ?
C8 C7 C4 C3 178.41(16) . . . . ?
C8 C7 C5 C2 -179.70(15) . . . . ?
C8 C7 C5 C6 1.9(3) . . . . ?
C10 C12 C13 C11 174.99(12) . . . . ?
C25 C26 C24 C23 -0.9(2) . . . . ?
C21 C23 C24 C26 0.1(2) . . . . ?
C7 C4 C3 C1 1.5(3) . . . . ?
C4 C7 C5 C2 0.0(3) . . . . ?
C4 C7 C5 C6 -178.40(17) . . . . ?
C9 N1 C8 O1 6.1(3) . . . . ?
C9 N1 C8 C7 -173.78(15) . . . . ?
C9 C10 C20 C21 -68.59(18) . . . . ?
C9 C10 C12 C13 -63.49(17) . . . . ?
C2 C1 C3 C4 -0.5(3) . . . . ?
C23 C21 C20 C10 -73.19(18) . . . . ?
C23 C21 C22 C25 -1.0(2) . . . . ?
C5 C7 C4 C3 -1.3(3) . . . . ?
C5 C2 C1 C3 -0.8(3) . . . . ?
C26 C25 C22 C21 0.1(2) . . . . ?
C20 C10 C9 N1 174.94(14) . . . . ?
C20 C10 C12 C13 60.56(18) . . . . ?
C20 C21 C23 C24 -179.49(13) . . . . ?
C20 C21 C22 C25 179.41(13) . . . . ?
C1 C2 C5 C7 1.0(3) . . . . ?
C1 C2 C5 C6 179.52(17) . . . . ?
C19 C14 C15 C16 -1.9(3) . . . . ?
C19 C14 C11 C13 -65.1(2) . . . . ?
C19 C18 C17 C16 -0.9(3) . . . . ?
C14 C19 C18 C17 -0.1(3) . . . . ?
C22 C25 C26 O2 -179.65(14) . . . . ?
C22 C25 C26 C24 0.8(2) . . . . ?
C22 C21 C23 C24 0.9(2) . . . . ?
C22 C21 C20 C10 106.43(17) . . . . ?
C18 C19 C14 C15 1.5(3) . . . . ?
C18 C19 C14 C11 -178.71(18) . . . . ?
C18 C17 C16 C15 0.5(3) . . . . ?
C12 C10 C9 N1 -59.28(18) . . . . ?
C12 C10 C20 C21 165.99(14) . . . . ?
C12 C13 C11 C14 -67.0(2) . . . . ?
C17 C16 C15 C14 0.9(3) . . . . ?
C15 C14 C11 C13 114.7(2) . . . . ?
C11 C14 C15 C16 178.33(19) . . . . ?
C27 O2 C26 C25 0.7(3) . . . . ?
C27 O2 C26 C24 -179.77(16) . . . . ?
